data_4088176
loop_
_publ_author_name
'Schipper, Desmond E.'
'Young, Benjamin E.'
'Whitmire, Kenton H.'

_publ_section_title
;
 Transformations in Transition-Metal Carbonyls Containing Arsenic:
 Exploring the Chemistry of [Et4N]2[HAs{Fe(CO)4}3] in the Search for
 Single-Source Precursors for Advanced Metal Pnictide Materials
;
_journal_issue 4
_journal_name_full Organometallics
_journal_page_first 471
_journal_paper_doi 10.1021/acs.organomet.5b00906
_journal_volume 35
_journal_year 2016
_chemical_formula_moiety '(C8 H20 N +) (C15 H As Fe3 Mn O15 -)'
_chemical_formula_sum 'C23 H21 As Fe3 Mn N O15'
_chemical_formula_weight 848.82
_chemical_name_systematic
;
Tetraethylammonium (?2-carbonyl)-(?2-hydrido)-(?4-arsenic)-pentadecacarbonyl-tri-iron-manganese
;
_space_group_crystal_system monoclinic
_space_group_IT_number 14
_space_group_name_Hall '-P 2ybc'
_space_group_name_H-M_alt 'P 1 21/c 1'
_atom_sites_solution_hydrogens mixed
_audit_creation_method SHELXL-2013
_cell_angle_alpha 90
_cell_angle_beta 94.531(8)
_cell_angle_gamma 90
_cell_formula_units_Z 4
_cell_length_a 12.620(8)
_cell_length_b 14.615(9)
_cell_length_c 17.279(11)
_cell_measurement_reflns_used 9988
_cell_measurement_temperature 173
_cell_measurement_theta_max 32.0
_cell_measurement_theta_min 1.6
_cell_volume 3177(3)
_computing_structure_refinement 'SHELXL-2013 (Sheldrick, 2013)'
_diffrn_ambient_temperature 173
_diffrn_detector_area_resol_mean 13.6612
_diffrn_measured_fraction_theta_full 0.988
_diffrn_measured_fraction_theta_max 0.945
_diffrn_measurement_device
;
SCXMini: Fixed Chi 2 circle
;
_diffrn_measurement_device_type
;
Rigaku Mercury2 (2x2 bin mode)
;
_diffrn_measurement_method 'profile data from \w-scans'
_diffrn_radiation_type MoK\a
_diffrn_radiation_wavelength 0.71073
_diffrn_reflns_av_R_equivalents 0.0842
_diffrn_reflns_av_unetI/netI 0.0564
_diffrn_reflns_Laue_measured_fraction_full 0.988
_diffrn_reflns_Laue_measured_fraction_max 0.945
_diffrn_reflns_limit_h_max 17
_diffrn_reflns_limit_h_min -17
_diffrn_reflns_limit_k_max 21
_diffrn_reflns_limit_k_min -21
_diffrn_reflns_limit_l_max 25
_diffrn_reflns_limit_l_min -25
_diffrn_reflns_number 39798
_diffrn_reflns_point_group_measured_fraction_full 0.988
_diffrn_reflns_point_group_measured_fraction_max 0.945
_diffrn_reflns_theta_full 25.242
_diffrn_reflns_theta_max 31.970
_diffrn_reflns_theta_min 1.619
_diffrn_source 'Sealed Tube'
_exptl_absorpt_coefficient_mu 2.832
_exptl_absorpt_correction_T_max 1.000
_exptl_absorpt_correction_T_min 0.482
_exptl_absorpt_correction_type multi-scan
_exptl_absorpt_process_details 'SADABS (Sheldrick, 1996)'
_exptl_crystal_colour Black
_exptl_crystal_density_diffrn 1.775
_exptl_crystal_description Blocks
_exptl_crystal_F_000 1688
_exptl_crystal_size_max 0.110
_exptl_crystal_size_mid 0.020
_exptl_crystal_size_min 0.020
_refine_diff_density_max 1.477
_refine_diff_density_min -1.241
_refine_diff_density_rms 0.112
_refine_ls_extinction_method none
_refine_ls_goodness_of_fit_ref 1.067
_refine_ls_hydrogen_treatment mixed
_refine_ls_matrix_type full
_refine_ls_number_parameters 439
_refine_ls_number_reflns 10393
_refine_ls_number_restraints 0
_refine_ls_restrained_S_all 1.067
_refine_ls_R_factor_all 0.0593
_refine_ls_R_factor_gt 0.0485
_refine_ls_shift/su_max 0.001
_refine_ls_shift/su_mean 0.000
_refine_ls_structure_factor_coef Fsqd
_refine_ls_weighting_details
;
 w=1/[\s^2^(Fo^2^)+(0.0664P)^2^+3.0997P]
 where P=(Fo^2^+2Fc^2^)/3
;
_refine_ls_weighting_scheme calc
_refine_ls_wR_factor_gt 0.1301
_refine_ls_wR_factor_ref 0.1416
_reflns_Friedel_coverage 0.000
_reflns_number_gt 8616
_reflns_number_total 10393
_reflns_threshold_expression 'I > 2\s(I)'
_cod_data_source_file om5b00906_si_002.cif
_cod_data_source_block VII
_cod_depositor_comments
;
The following automatic conversions were performed:

data item '_exptl_absorpt_correction_type' value 'Multi-scan' was
changed to 'multi-scan' in accordance with the
/home/saulius/struct/COD-crude-data/automatic-downloads/DataCite-retrospective/ACS/depositions/lib/dictionaries/cif_core.dic
dictionary named 'cif_core.dic' version 2.4.2 last updated on
2011-04-26.

Automatic conversion script
Id: cif_fix_values 6909 2019-04-08 15:41:33Z antanas 
;
_cod_original_cell_volume 3177(4)
_cod_original_sg_symbol_H-M 'P 21/c'
_cod_database_code 4088176
_shelx_space_group_comment
;
The symmetry employed for this shelxl refinement is uniquely defined
by the following loop, which should always be used as a source of
symmetry information in preference to the above space-group names.
They are only intended as comments.
;
_shelx_estimated_absorpt_t_min 0.746
_shelx_estimated_absorpt_t_max 0.946
_shelxl_version_number 2013-2

loop_
_space_group_symop_operation_xyz
'x, y, z'
'-x, y+1/2, -z+1/2'
'-x, -y, -z'
'x, -y-1/2, z-1/2'

loop_
_atom_site_label
_atom_site_type_symbol
_atom_site_fract_x
_atom_site_fract_y
_atom_site_fract_z
_atom_site_U_iso_or_equiv
_atom_site_adp_type
_atom_site_occupancy
_atom_site_site_symmetry_order
_atom_site_calc_flag
_atom_site_refinement_flags_posn
_atom_site_refinement_flags_adp
_atom_site_refinement_flags_occupancy
_atom_site_disorder_assembly
_atom_site_disorder_group
As1 As 0.74799(2) 0.80153(2) 0.21871(2) 0.02878(8) Uani 1 1 d . . . . .
Fe1 Fe 0.84998(3) 0.92610(3) 0.17598(2) 0.03317(10) Uani 1 1 d . . . . .
Fe2 Fe 0.64464(3) 0.91352(3) 0.14783(2) 0.03160(10) Uani 1 1 d . . . . .
Fe3 Fe 0.72027(4) 0.73485(3) 0.34017(2) 0.03697(12) Uani 0.497(18) 1 d . . P . .
Fe4 Fe 0.77751(3) 0.64262(3) 0.20637(2) 0.03339(11) Uani 0.503(18) 1 d . . P . .
Mn3 Mn 0.72027(4) 0.73485(3) 0.34017(2) 0.03697(12) Uani 0.503(18) 1 d . . P . .
Mn4 Mn 0.77751(3) 0.64262(3) 0.20637(2) 0.03339(11) Uani 0.497(18) 1 d . . P . .
C11 C 0.9254(3) 0.8495(2) 0.1192(2) 0.0464(7) Uani 1 1 d . . . . .
O11 O 0.9750(3) 0.8020(2) 0.0833(2) 0.0765(10) Uani 1 1 d . . . . .
C12 C 0.8939(3) 1.0250(2) 0.1261(2) 0.0477(7) Uani 1 1 d . . . . .
O12 O 0.9230(3) 1.0864(2) 0.0928(2) 0.0749(9) Uani 1 1 d . . . . .
C13 C 0.9335(3) 0.9359(2) 0.2633(2) 0.0441(7) Uani 1 1 d . . . . .
O13 O 0.9886(2) 0.9438(2) 0.31882(17) 0.0627(7) Uani 1 1 d . . . . .
C21 C 0.6016(2) 0.8287(2) 0.07589(17) 0.0373(6) Uani 1 1 d . . . . .
O21 O 0.5730(2) 0.77617(18) 0.03014(15) 0.0532(6) Uani 1 1 d . . . . .
C22 C 0.5403(3) 0.9143(3) 0.2117(2) 0.0455(7) Uani 1 1 d . . . . .
O22 O 0.4734(2) 0.9172(3) 0.25183(19) 0.0715(9) Uani 1 1 d . . . . .
C23 C 0.6019(3) 1.0108(2) 0.09048(19) 0.0444(7) Uani 1 1 d . . . . .
O23 O 0.5735(3) 1.0724(2) 0.0544(2) 0.0703(9) Uani 1 1 d . . . . .
C31 C 0.7186(4) 0.6317(3) 0.3990(2) 0.0588(10) Uani 1 1 d . . . . .
O31 O 0.7175(4) 0.5656(2) 0.4338(2) 0.0913(13) Uani 1 1 d . . . . .
C32 C 0.6854(3) 0.8323(3) 0.3940(2) 0.0523(8) Uani 1 1 d . . . . .
O32 O 0.6624(3) 0.8969(2) 0.4257(2) 0.0788(10) Uani 1 1 d . . . . .
C33 C 0.8595(3) 0.7509(3) 0.3718(2) 0.0468(7) Uani 1 1 d . . . . .
O33 O 0.9447(2) 0.7634(2) 0.3954(2) 0.0701(8) Uani 1 1 d . . . . .
C34 C 0.5805(3) 0.7185(3) 0.3096(2) 0.0511(8) Uani 1 1 d . . . . .
O34 O 0.4920(2) 0.7099(3) 0.2955(2) 0.0803(10) Uani 1 1 d . . . . .
C41 C 0.7859(3) 0.5301(2) 0.2504(2) 0.0480(7) Uani 1 1 d . . . . .
O41 O 0.7931(3) 0.4589(2) 0.2781(2) 0.0727(9) Uani 1 1 d . . . . .
C42 C 0.9183(2) 0.6655(2) 0.23217(18) 0.0412(6) Uani 1 1 d . . . . .
O42 O 1.0073(2) 0.6792(2) 0.24307(17) 0.0608(7) Uani 1 1 d . . . . .
C43 C 0.8116(3) 0.6251(3) 0.1097(2) 0.0476(7) Uani 1 1 d . . . . .
O43 O 0.8355(3) 0.6139(3) 0.04775(17) 0.0746(10) Uani 1 1 d . . . . .
C44 C 0.6372(3) 0.6283(2) 0.17436(19) 0.0427(6) Uani 1 1 d . . . . .
O44 O 0.5513(2) 0.6179(2) 0.15065(19) 0.0642(7) Uani 1 1 d . . . . .
C120 C 0.7331(2) 0.9943(2) 0.22097(18) 0.0397(6) Uani 1 1 d . . . . .
O120 O 0.7219(2) 1.05116(19) 0.26409(15) 0.0530(6) Uani 1 1 d . . . . .
H1 H 0.755(3) 0.913(3) 0.102(2) 0.046(10) Uiso 1 1 d . . . . .
N1 N 0.25794(19) 0.82734(18) 0.49258(15) 0.0363(5) Uani 0.688(5) 1 d . . P A 1
C1 C 0.1410(3) 0.8410(5) 0.4991(3) 0.0518(13) Uani 0.688(5) 1 d . . P A 1
H1A H 0.1092 0.8596 0.4486 0.062 Uiso 0.688(5) 1 calc R U P A 1
H1B H 0.1104 0.7823 0.5111 0.062 Uiso 0.688(5) 1 calc R U P A 1
C2 C 0.1095(4) 0.9081(4) 0.5571(3) 0.0770(14) Uani 0.688(5) 1 d . . P A 1
H2A H 0.0334 0.9114 0.5554 0.116 Uiso 0.688(5) 1 calc R U P A 1
H2B H 0.1375 0.9672 0.5456 0.116 Uiso 0.688(5) 1 calc R U P A 1
H2C H 0.1372 0.8894 0.6080 0.116 Uiso 0.688(5) 1 calc R U P A 1
C3 C 0.3154(4) 0.8085(4) 0.5730(3) 0.0502(13) Uani 0.688(5) 1 d . . P A 1
H3A H 0.3907 0.8008 0.5670 0.060 Uiso 0.688(5) 1 calc R U P A 1
H3B H 0.3074 0.8615 0.6057 0.060 Uiso 0.688(5) 1 calc R U P A 1
C4 C 0.2764(6) 0.7262(5) 0.6132(4) 0.099(2) Uani 0.688(5) 1 d . . P A 1
H4A H 0.3164 0.7188 0.6624 0.149 Uiso 0.688(5) 1 calc R U P A 1
H4B H 0.2852 0.6730 0.5818 0.149 Uiso 0.688(5) 1 calc R U P A 1
H4C H 0.2025 0.7339 0.6212 0.149 Uiso 0.688(5) 1 calc R U P A 1
C5 C 0.3050(4) 0.9154(3) 0.4615(3) 0.0445(11) Uani 0.688(5) 1 d . . P A 1
H5A H 0.2630 0.9326 0.4143 0.053 Uiso 0.688(5) 1 calc R U P A 1
H5B H 0.2970 0.9635 0.4992 0.053 Uiso 0.688(5) 1 calc R U P A 1
C6 C 0.4164(4) 0.9123(3) 0.4446(3) 0.0692(12) Uani 0.688(5) 1 d . . P A 1
H6A H 0.4370 0.9708 0.4254 0.104 Uiso 0.688(5) 1 calc R U P A 1
H6B H 0.4257 0.8662 0.4060 0.104 Uiso 0.688(5) 1 calc R U P A 1
H6C H 0.4598 0.8978 0.4911 0.104 Uiso 0.688(5) 1 calc R U P A 1
C7 C 0.2777(5) 0.7482(4) 0.4401(3) 0.0520(13) Uani 0.688(5) 1 d . . P A 1
H7A H 0.2427 0.6944 0.4589 0.062 Uiso 0.688(5) 1 calc R U P A 1
H7B H 0.3534 0.7357 0.4431 0.062 Uiso 0.688(5) 1 calc R U P A 1
C8 C 0.2383(4) 0.7640(4) 0.3547(3) 0.0682(12) Uani 0.688(5) 1 d . . P A 1
H8A H 0.2521 0.7105 0.3249 0.102 Uiso 0.688(5) 1 calc R U P A 1
H8B H 0.2750 0.8154 0.3348 0.102 Uiso 0.688(5) 1 calc R U P A 1
H8C H 0.1633 0.7761 0.3510 0.102 Uiso 0.688(5) 1 calc R U P A 1
N1A N 0.25794(19) 0.82734(18) 0.49258(15) 0.0363(5) Uani 0.312(5) 1 d . . P A 2
C1A C 0.2165(10) 0.9034(8) 0.5393(7) 0.048(3) Uani 0.312(5) 1 d . . P A 2
H1AA H 0.2595 0.9043 0.5884 0.057 Uiso 0.312(5) 1 calc R U P A 2
H1AB H 0.2315 0.9598 0.5127 0.057 Uiso 0.312(5) 1 calc R U P A 2
C2A C 0.1095(4) 0.9081(4) 0.5571(3) 0.0770(14) Uani 0.312(5) 1 d . . P A 2
H2AA H 0.1002 0.9600 0.5900 0.116 Uiso 0.312(5) 1 calc R U P A 2
H2AB H 0.0912 0.8532 0.5835 0.116 Uiso 0.312(5) 1 calc R U P A 2
H2AC H 0.0644 0.9145 0.5100 0.116 Uiso 0.312(5) 1 calc R U P A 2
C3A C 0.2337(15) 0.7345(10) 0.5267(10) 0.075(5) Uani 0.312(5) 1 d . . P A 2
H3AA H 0.2655 0.6870 0.4969 0.090 Uiso 0.312(5) 1 calc R U P A 2
H3AB H 0.1574 0.7249 0.5225 0.090 Uiso 0.312(5) 1 calc R U P A 2
C4A C 0.2764(6) 0.7262(5) 0.6132(4) 0.099(2) Uani 0.312(5) 1 d . . P A 2
H4AA H 0.2596 0.6667 0.6324 0.149 Uiso 0.312(5) 1 calc R U P A 2
H4AB H 0.2440 0.7722 0.6431 0.149 Uiso 0.312(5) 1 calc R U P A 2
H4AC H 0.3521 0.7345 0.6175 0.149 Uiso 0.312(5) 1 calc R U P A 2
C5A C 0.3710(8) 0.8359(11) 0.4840(7) 0.055(3) Uani 0.312(5) 1 d . . P A 2
H5AA H 0.4063 0.8342 0.5359 0.066 Uiso 0.312(5) 1 calc R U P A 2
H5AB H 0.3922 0.7809 0.4579 0.066 Uiso 0.312(5) 1 calc R U P A 2
C6A C 0.4164(4) 0.9123(3) 0.4446(3) 0.0692(12) Uani 0.312(5) 1 d . . P A 2
H6AA H 0.4921 0.9050 0.4459 0.104 Uiso 0.312(5) 1 calc R U P A 2
H6AB H 0.4000 0.9683 0.4701 0.104 Uiso 0.312(5) 1 calc R U P A 2
H6AC H 0.3871 0.9141 0.3916 0.104 Uiso 0.312(5) 1 calc R U P A 2
C7A C 0.1950(10) 0.8292(10) 0.4118(7) 0.056(3) Uani 0.312(5) 1 d . . P A 2
H7AA H 0.1214 0.8139 0.4179 0.067 Uiso 0.312(5) 1 calc R U P A 2
H7AB H 0.1967 0.8908 0.3910 0.067 Uiso 0.312(5) 1 calc R U P A 2
C8A C 0.2383(4) 0.7640(4) 0.3547(3) 0.0682(12) Uani 0.312(5) 1 d . . P A 2
H8AA H 0.1943 0.7657 0.3068 0.102 Uiso 0.312(5) 1 calc R U P A 2
H8AB H 0.2388 0.7031 0.3755 0.102 Uiso 0.312(5) 1 calc R U P A 2
H8AC H 0.3095 0.7816 0.3453 0.102 Uiso 0.312(5) 1 calc R U P A 2

loop_
_atom_site_aniso_label
_atom_site_aniso_U_11
_atom_site_aniso_U_22
_atom_site_aniso_U_33
_atom_site_aniso_U_23
_atom_site_aniso_U_13
_atom_site_aniso_U_12
As1 0.02419(13) 0.02776(13) 0.03407(14) 0.00037(9) 0.00034(9) 0.00041(8)
Fe1 0.02924(19) 0.03005(19) 0.0402(2) -0.00039(15) 0.00244(15) -0.00196(13)
Fe2 0.02788(18) 0.03214(19) 0.03408(19) -0.00093(14) -0.00200(14) 0.00309(13)
Fe3 0.0383(2) 0.0407(2) 0.0321(2) 0.00043(16) 0.00440(16) -0.00135(17)
Fe4 0.0320(2) 0.0291(2) 0.0385(2) -0.00257(15) -0.00056(15) 0.00094(14)
Mn3 0.0383(2) 0.0407(2) 0.0321(2) 0.00043(16) 0.00440(16) -0.00135(17)
Mn4 0.0320(2) 0.0291(2) 0.0385(2) -0.00257(15) -0.00056(15) 0.00094(14)
C11 0.0411(16) 0.0435(17) 0.0562(18) 0.0023(14) 0.0139(14) -0.0003(13)
O11 0.078(2) 0.067(2) 0.091(2) -0.0076(17) 0.0453(19) 0.0109(16)
C12 0.0482(17) 0.0382(16) 0.0568(19) 0.0023(14) 0.0050(14) -0.0040(13)
O12 0.089(2) 0.0488(16) 0.089(2) 0.0190(15) 0.0182(18) -0.0145(15)
C13 0.0371(14) 0.0409(15) 0.0537(18) -0.0012(13) -0.0002(13) -0.0039(12)
O13 0.0533(15) 0.0688(18) 0.0629(16) -0.0047(14) -0.0149(13) -0.0057(13)
C21 0.0351(13) 0.0389(14) 0.0370(13) 0.0029(11) -0.0023(10) -0.0002(11)
O21 0.0647(16) 0.0479(14) 0.0457(13) -0.0079(10) -0.0042(11) -0.0085(12)
C22 0.0360(15) 0.0519(18) 0.0488(17) -0.0062(14) 0.0046(12) 0.0056(13)
O22 0.0484(15) 0.099(3) 0.0695(18) -0.0079(17) 0.0230(13) 0.0100(15)
C23 0.0436(15) 0.0391(15) 0.0484(16) -0.0010(13) -0.0097(13) 0.0022(12)
O23 0.079(2) 0.0435(14) 0.083(2) 0.0154(14) -0.0270(17) 0.0024(13)
C31 0.085(3) 0.052(2) 0.0421(17) 0.0051(15) 0.0188(18) 0.0052(19)
O31 0.153(4) 0.061(2) 0.0650(19) 0.0180(16) 0.037(2) 0.011(2)
C32 0.0425(17) 0.064(2) 0.0504(18) -0.0129(17) 0.0031(14) -0.0033(16)
O32 0.0590(18) 0.080(2) 0.096(2) -0.050(2) -0.0001(16) 0.0070(16)
C33 0.0457(17) 0.0521(19) 0.0419(15) -0.0039(14) -0.0008(13) 0.0048(14)
O33 0.0507(16) 0.080(2) 0.076(2) -0.0084(16) -0.0196(14) 0.0074(15)
C34 0.0425(17) 0.057(2) 0.0550(19) -0.0075(16) 0.0106(14) -0.0123(15)
O34 0.0439(16) 0.094(3) 0.104(3) -0.016(2) 0.0133(16) -0.0173(16)
C41 0.0529(18) 0.0375(16) 0.0541(18) 0.0021(13) 0.0072(15) 0.0023(13)
O41 0.085(2) 0.0431(15) 0.092(2) 0.0202(15) 0.0198(18) 0.0082(14)
C42 0.0359(14) 0.0449(16) 0.0419(15) -0.0040(12) -0.0025(11) 0.0037(12)
O42 0.0351(12) 0.082(2) 0.0634(16) -0.0039(15) -0.0059(11) 0.0011(12)
C43 0.0434(16) 0.0515(18) 0.0476(17) -0.0128(14) 0.0010(13) -0.0081(14)
O43 0.0675(19) 0.111(3) 0.0468(14) -0.0263(16) 0.0130(13) -0.0219(18)
C44 0.0402(15) 0.0391(15) 0.0481(16) 0.0002(12) -0.0015(12) -0.0021(12)
O44 0.0417(13) 0.0705(19) 0.0780(19) 0.0020(15) -0.0112(13) -0.0101(13)
C120 0.0341(13) 0.0371(14) 0.0466(15) 0.0016(12) -0.0053(11) 0.0009(11)
O120 0.0466(13) 0.0574(15) 0.0541(14) -0.0151(12) -0.0022(10) 0.0090(11)
N1 0.0308(11) 0.0385(12) 0.0397(12) -0.0002(10) 0.0023(9) -0.0008(9)
C1 0.0254(19) 0.078(4) 0.051(3) 0.012(2) -0.0009(17) -0.002(2)
C2 0.052(2) 0.101(4) 0.081(3) 0.009(3) 0.026(2) 0.019(2)
C3 0.036(2) 0.073(4) 0.041(2) 0.008(2) -0.0041(17) 0.001(2)
C4 0.103(4) 0.115(5) 0.079(3) 0.054(4) 0.000(3) 0.000(4)
C5 0.049(3) 0.033(2) 0.052(3) -0.0006(18) 0.005(2) -0.0032(17)
C6 0.069(3) 0.071(3) 0.070(3) -0.009(2) 0.023(2) -0.032(2)
C7 0.058(3) 0.037(2) 0.059(3) -0.009(2) -0.001(2) -0.007(2)
C8 0.073(3) 0.076(3) 0.055(2) -0.021(2) -0.001(2) -0.012(2)
N1A 0.0308(11) 0.0385(12) 0.0397(12) -0.0002(10) 0.0023(9) -0.0008(9)
C1A 0.053(6) 0.044(5) 0.049(5) -0.013(4) 0.015(5) 0.000(4)
C2A 0.052(2) 0.101(4) 0.081(3) 0.009(3) 0.026(2) 0.019(2)
C3A 0.097(12) 0.044(7) 0.088(11) 0.012(7) 0.026(9) 0.010(7)
C4A 0.103(4) 0.115(5) 0.079(3) 0.054(4) 0.000(3) 0.000(4)
C5A 0.022(4) 0.083(9) 0.059(6) -0.007(6) -0.002(4) 0.000(5)
C6A 0.069(3) 0.071(3) 0.070(3) -0.009(2) 0.023(2) -0.032(2)
C7A 0.046(6) 0.076(8) 0.043(5) -0.013(5) -0.012(4) 0.007(6)
C8A 0.073(3) 0.076(3) 0.055(2) -0.021(2) -0.001(2) -0.012(2)

loop_
_atom_type_symbol
_atom_type_description
_atom_type_scat_dispersion_real
_atom_type_scat_dispersion_imag
_atom_type_scat_source
C C 0.0033 0.0016 'International Tables Vol C Tables 4.2.6.8 and 6.1.1.4'
H H 0.0000 0.0000 'International Tables Vol C Tables 4.2.6.8 and 6.1.1.4'
N N 0.0061 0.0033 'International Tables Vol C Tables 4.2.6.8 and 6.1.1.4'
O O 0.0106 0.0060 'International Tables Vol C Tables 4.2.6.8 and 6.1.1.4'
Mn Mn 0.3368 0.7283 'International Tables Vol C Tables 4.2.6.8 and 6.1.1.4'
Fe Fe 0.3463 0.8444 'International Tables Vol C Tables 4.2.6.8 and 6.1.1.4'
As As 0.0499 2.0058 'International Tables Vol C Tables 4.2.6.8 and 6.1.1.4'

loop_
_geom_angle_atom_site_label_1
_geom_angle_atom_site_label_2
_geom_angle_atom_site_label_3
_geom_angle
Fe4 As1 Fe3 73.18(3)
Fe4 As1 Fe2 135.66(3)
Fe3 As1 Fe2 128.95(3)
Fe4 As1 Fe1 129.08(4)
Fe3 As1 Fe1 135.40(2)
Fe2 As1 Fe1 66.47(4)
C13 Fe1 C12 99.07(16)
C13 Fe1 C11 102.03(17)
C12 Fe1 C11 92.44(17)
C13 Fe1 C120 92.08(15)
C12 Fe1 C120 92.91(16)
C11 Fe1 C120 163.91(15)
C13 Fe1 As1 95.57(12)
C12 Fe1 As1 163.95(12)
C11 Fe1 As1 90.89(12)
C120 Fe1 As1 79.98(10)
C13 Fe1 Fe2 132.75(12)
C12 Fe1 Fe2 107.94(12)
C11 Fe1 Fe2 114.42(12)
C120 Fe1 Fe2 49.51(9)
As1 Fe1 Fe2 56.61(3)
C13 Fe1 H1 171.0(14)
C12 Fe1 H1 87.3(13)
C11 Fe1 H1 83.8(14)
C120 Fe1 H1 81.3(14)
As1 Fe1 H1 77.4(13)
Fe2 Fe1 H1 38.5(13)
C22 Fe2 C23 97.61(17)
C22 Fe2 C21 103.48(16)
C23 Fe2 C21 95.88(15)
C22 Fe2 C120 90.45(15)
C23 Fe2 C120 90.56(14)
C21 Fe2 C120 163.68(13)
C22 Fe2 As1 95.02(12)
C23 Fe2 As1 164.23(11)
C21 Fe2 As1 90.29(10)
C120 Fe2 As1 79.91(10)
C22 Fe2 Fe1 131.02(12)
C23 Fe2 Fe1 107.40(11)
C21 Fe2 Fe1 114.65(10)
C120 Fe2 Fe1 49.03(9)
As1 Fe2 Fe1 56.91(3)
C22 Fe2 H1 170.5(13)
C23 Fe2 H1 88.0(14)
C21 Fe2 H1 83.5(14)
C120 Fe2 H1 81.8(14)
As1 Fe2 H1 78.3(14)
Fe1 Fe2 H1 39.5(13)
C32 Fe3 C33 90.71(16)
C32 Fe3 C34 89.00(17)
C33 Fe3 C34 179.37(17)
C32 Fe3 C31 110.96(19)
C33 Fe3 C31 89.6(2)
C34 Fe3 C31 90.0(2)
C32 Fe3 As1 101.22(15)
C33 Fe3 As1 90.35(12)
C34 Fe3 As1 90.26(13)
C31 Fe3 As1 147.82(12)
C32 Fe3 Fe4 154.61(14)
C33 Fe3 Fe4 90.22(11)
C34 Fe3 Fe4 90.28(12)
C31 Fe3 Fe4 94.42(13)
As1 Fe3 Fe4 53.40(4)
C43 Fe4 C41 104.69(18)
C43 Fe4 C44 89.99(16)
C41 Fe4 C44 92.66(16)
C43 Fe4 C42 87.28(15)
C41 Fe4 C42 92.32(16)
C44 Fe4 C42 174.79(15)
C43 Fe4 As1 106.13(13)
C41 Fe4 As1 149.13(12)
C44 Fe4 As1 89.07(11)
C42 Fe4 As1 87.43(11)
C43 Fe4 Fe3 159.54(13)
C41 Fe4 Fe3 95.75(12)
C44 Fe4 Fe3 89.88(11)
C42 Fe4 Fe3 91.12(10)
As1 Fe4 Fe3 53.41(2)
O11 C11 Fe1 178.7(4)
O12 C12 Fe1 178.0(4)
O13 C13 Fe1 178.4(3)
O21 C21 Fe2 178.8(3)
O22 C22 Fe2 178.1(4)
O23 C23 Fe2 179.2(4)
O31 C31 Fe3 177.9(4)
O32 C32 Fe3 177.1(4)
O33 C33 Fe3 175.9(3)
O34 C34 Fe3 175.4(4)
O41 C41 Fe4 178.8(4)
O42 C42 Fe4 175.4(3)
O43 C43 Fe4 178.8(3)
O44 C44 Fe4 176.3(3)
O120 C120 Fe1 139.4(3)
O120 C120 Fe2 139.1(3)
Fe1 C120 Fe2 81.46(13)
C1 N1 C7 111.0(4)
C1 N1 C5 109.0(4)
C7 N1 C5 110.4(3)
C1 N1 C3 110.6(3)
C7 N1 C3 108.5(4)
C5 N1 C3 107.4(3)
C2 C1 N1 117.2(4)
C2 C1 H1A 108.0
N1 C1 H1A 108.0
C2 C1 H1B 108.0
N1 C1 H1B 108.0
H1A C1 H1B 107.2
C1 C2 H2A 109.5
C1 C2 H2B 109.5
H2A C2 H2B 109.5
C1 C2 H2C 109.5
H2A C2 H2C 109.5
H2B C2 H2C 109.5
C4 C3 N1 114.5(4)
C4 C3 H3A 108.6
N1 C3 H3A 108.6
C4 C3 H3B 108.6
N1 C3 H3B 108.6
H3A C3 H3B 107.6
C3 C4 H4A 109.5
C3 C4 H4B 109.5
H4A C4 H4B 109.5
C3 C4 H4C 109.5
H4A C4 H4C 109.5
H4B C4 H4C 109.5
C6 C5 N1 116.8(4)
C6 C5 H5A 108.1
N1 C5 H5A 108.1
C6 C5 H5B 108.1
N1 C5 H5B 108.1
H5A C5 H5B 107.3
C5 C6 H6A 109.5
C5 C6 H6B 109.5
H6A C6 H6B 109.5
C5 C6 H6C 109.5
H6A C6 H6C 109.5
H6B C6 H6C 109.5
N1 C7 C8 114.0(4)
N1 C7 H7A 108.8
C8 C7 H7A 108.8
N1 C7 H7B 108.8
C8 C7 H7B 108.8
H7A C7 H7B 107.6
C7 C8 H8A 109.5
C7 C8 H8B 109.5
H8A C8 H8B 109.5
C7 C8 H8C 109.5
H8A C8 H8C 109.5
H8B C8 H8C 109.5
H1AA C1A H1AB 106.6
H3AA C3A H3AB 107.9
H5AA C5A H5AB 106.6
H7AA C7A H7AB 107.8

loop_
_geom_bond_atom_site_label_1
_geom_bond_atom_site_label_2
_geom_bond_distance
As1 Fe4 2.3645(15)
As1 Fe3 2.3648(14)
As1 Fe2 2.3724(10)
As1 Fe1 2.3806(11)
Fe1 C13 1.776(3)
Fe1 C12 1.793(4)
Fe1 C11 1.808(4)
Fe1 C120 1.989(3)
Fe1 Fe2 2.6051(18)
Fe1 H1 1.69(4)
Fe2 C22 1.784(3)
Fe2 C23 1.791(3)
Fe2 C21 1.808(3)
Fe2 C120 2.003(3)
Fe2 H1 1.66(4)
Fe3 C32 1.776(4)
Fe3 C33 1.814(4)
Fe3 C34 1.817(4)
Fe3 C31 1.820(4)
Fe3 Fe4 2.8191(15)
Fe4 C43 1.777(4)
Fe4 C41 1.812(4)
Fe4 C44 1.825(3)
Fe4 C42 1.829(3)
C11 O11 1.149(4)
C12 O12 1.142(4)
C13 O13 1.146(4)
C21 O21 1.140(4)
C22 O22 1.135(4)
C23 O23 1.137(4)
C31 O31 1.139(5)
C32 O32 1.141(5)
C33 O33 1.133(4)
C34 O34 1.131(5)
C41 O41 1.145(4)
C42 O42 1.141(4)
C43 O43 1.146(4)
C44 O44 1.138(4)
C120 O120 1.132(4)
N1 C1 1.502(5)
N1 C7 1.503(6)
N1 C5 1.532(5)
N1 C3 1.541(5)
C1 C2 1.480(8)
C1 H1A 0.9700
C1 H1B 0.9700
C2 H2A 0.9600
C2 H2B 0.9600
C2 H2C 0.9600
C3 C4 1.491(8)
C3 H3A 0.9700
C3 H3B 0.9700
C4 H4A 0.9600
C4 H4B 0.9600
C4 H4C 0.9600
C5 C6 1.459(7)
C5 H5A 0.9700
C5 H5B 0.9700
C6 H6A 0.9600
C6 H6B 0.9600
C6 H6C 0.9600
C7 C8 1.538(7)
C7 H7A 0.9700
C7 H7B 0.9700
C8 H8A 0.9600
C8 H8B 0.9600
C8 H8C 0.9600
C1A H1AA 0.9700
C1A H1AB 0.9700
C3A H3AA 0.9700
C3A H3AB 0.9700
C5A H5AA 0.9700
C5A H5AB 0.9700
C7A H7AA 0.9700
C7A H7AB 0.9700
